data_7150471
loop_
_publ_author_name
'Oddershede, Jette'
'Henriksen, Lars'
'Larsen, Sine'

_publ_section_title
;
 Relations between 77Se NMR chemical shifts of (phenylseleno)benzenes
 and their molecular structures derived from nine X-ray crystal
 structures
;
_journal_issue 6
_journal_name_full 'Organic &amp;  Biomolecular Chemistry'
_journal_page_first 1053
_journal_paper_doi 10.1039/b211130f
_journal_volume 1
_journal_year 2003
_chemical_formula_moiety 'C20 H18 O2 Se2'
_chemical_formula_sum 'C20 H18 O2 Se2'
_chemical_formula_weight 448.26
_chemical_name_common 5
_chemical_name_systematic
; 
1,4-dimethoxy-2,5-bis(phenylseleno)benzene 
;
_space_group_IT_number 14
_symmetry_cell_setting monoclinic
_symmetry_space_group_name_Hall '-P 2ybc'
_symmetry_space_group_name_H-M 'P 1 21/c 1'
_atom_sites_solution_hydrogens geom
_atom_sites_solution_primary direct
_atom_sites_solution_secondary difmap
_audit_creation_method SHELXL-97
_cell_angle_alpha 90.00
_cell_angle_beta 103.609(11)
_cell_angle_gamma 90.00
_cell_formula_units_Z 2
_cell_length_a 7.1618(10)
_cell_length_b 15.1320(19)
_cell_length_c 8.2912(10)
_cell_measurement_reflns_used 20
_cell_measurement_temperature 122.0(5)
_cell_measurement_theta_max 42.38
_cell_measurement_theta_min 39.52
_cell_volume 873.3(2)
_computing_cell_refinement 'CAD4 Express (1994)'
_computing_data_collection 'CAD4 Express (1994)'
_computing_data_reduction 'DREADD (Blessing 1987)'
_computing_molecular_graphics 'ORTEPII (Johnson, 1976)'
_computing_publication_material 'SHELXL-97 (Sheldrick, 1997)'
_computing_structure_refinement 'SHELXL-97 (Sheldrick, 1997)'
_computing_structure_solution 'SHELXS-97 (Sheldrick, 1990)'
_diffrn_ambient_temperature 122.0(5)
_diffrn_measured_fraction_theta_full 0.999
_diffrn_measured_fraction_theta_max 0.999
_diffrn_measurement_device_type 'Enraf-Nonius CAD4'
_diffrn_measurement_method \w--2\q
_diffrn_radiation_monochromator graphite
_diffrn_radiation_source 'fine-focus sealed tube'
_diffrn_radiation_type CuK\a
_diffrn_radiation_wavelength 1.54180
_diffrn_reflns_av_R_equivalents 0.0451
_diffrn_reflns_av_sigmaI/netI 0.0334
_diffrn_reflns_limit_h_max 8
_diffrn_reflns_limit_h_min -8
_diffrn_reflns_limit_k_max 18
_diffrn_reflns_limit_k_min 0
_diffrn_reflns_limit_l_max 10
_diffrn_reflns_limit_l_min 0
_diffrn_reflns_number 4116
_diffrn_reflns_theta_full 74.93
_diffrn_reflns_theta_max 74.93
_diffrn_reflns_theta_min 5.85
_diffrn_standards_decay_% 4.0
_diffrn_standards_interval_time 167
_diffrn_standards_number 5
_exptl_absorpt_coefficient_mu 5.363
_exptl_absorpt_correction_T_max 0.208
_exptl_absorpt_correction_T_min 0.046
_exptl_absorpt_correction_type integration
_exptl_absorpt_process_details '(DeTitta, 1985)'
_exptl_crystal_colour colourless
_exptl_crystal_density_diffrn 1.705
_exptl_crystal_density_method 'not measured'
_exptl_crystal_description 'thin plate'
_exptl_crystal_F_000 444
_exptl_crystal_size_max 0.24
_exptl_crystal_size_mid 0.10
_exptl_crystal_size_min 0.05
_refine_diff_density_max 0.713
_refine_diff_density_min -1.179
_refine_diff_density_rms 0.125
_refine_ls_extinction_coef 0.0082(7)
_refine_ls_extinction_expression Fc^*^=kFc[1+0.001xFc^2^\l^3^/sin(2\q)]^-1/4^
_refine_ls_extinction_method SHELXL
_refine_ls_goodness_of_fit_ref 1.104
_refine_ls_hydrogen_treatment mixed
_refine_ls_matrix_type full
_refine_ls_number_parameters 111
_refine_ls_number_reflns 1797
_refine_ls_number_restraints 0
_refine_ls_restrained_S_all 1.104
_refine_ls_R_factor_all 0.0352
_refine_ls_R_factor_gt 0.0346
_refine_ls_shift/su_max 0.001
_refine_ls_shift/su_mean 0.000
_refine_ls_structure_factor_coef Fsqd
_refine_ls_weighting_details 'calc w=1/[\s^2^(Fo^2^)+(0.0603P)^2^+0.7230P] where P=(Fo^2^+2Fc^2^)/3'
_refine_ls_weighting_scheme calc
_refine_ls_wR_factor_gt 0.0958
_refine_ls_wR_factor_ref 0.0965
_reflns_number_gt 1748
_reflns_number_total 1797
_reflns_threshold_expression >2sigma(I)
_cod_data_source_file b211130f.txt
_cod_data_source_block 5
_cod_original_cell_volume 873.31(19)
_cod_original_sg_symbol_H-M 'P 21/c'
_cod_database_code 7150471

loop_
_symmetry_equiv_pos_as_xyz
'x, y, z'
'-x, y+1/2, -z+1/2'
'-x, -y, -z'
'x, -y-1/2, z-1/2'

loop_
_atom_site_label
_atom_site_type_symbol
_atom_site_fract_x
_atom_site_fract_y
_atom_site_fract_z
_atom_site_U_iso_or_equiv
_atom_site_adp_type
_atom_site_occupancy
_atom_site_symmetry_multiplicity
_atom_site_calc_flag
_atom_site_refinement_flags
_atom_site_disorder_assembly
_atom_site_disorder_group
Se1 Se 0.28515(4) 0.431411(16) 0.76467(3) 0.02065(17) Uani 1 1 d . . .
C1 C 0.1217(3) 0.47618(15) 0.8991(3) 0.0177(4) Uani 1 1 d . . .
C2 C -0.0431(3) 0.58819(17) 1.0169(3) 0.0179(4) Uani 1 1 d . . .
C3 C 0.0797(4) 0.56519(14) 0.9163(3) 0.0181(5) Uani 1 1 d . . .
H3 H 0.1341 0.6095 0.8601 0.022 Uiso 1 1 calc R . .
O2 O -0.0978(3) 0.67351(11) 1.0408(2) 0.0235(4) Uani 1 1 d . . .
C4 C 0.0114(4) 0.74346(16) 0.9929(3) 0.0248(5) Uani 1 1 d . . .
H41 H -0.0100 0.7445 0.8717 0.030 Uiso 1 1 calc R . .
H42 H 0.1482 0.7340 1.0426 0.030 Uiso 1 1 calc R . .
H43 H -0.0290 0.8000 1.0314 0.030 Uiso 1 1 calc R . .
C11 C 0.3477(3) 0.53719(16) 0.6609(3) 0.0182(4) Uani 1 1 d . . .
C12 C 0.4882(3) 0.59491(17) 0.7468(3) 0.0219(5) Uani 1 1 d . . .
H12 H 0.5422 0.5866 0.8620 0.026 Uiso 1 1 calc R . .
C13 C 0.5485(4) 0.66474(17) 0.6624(3) 0.0260(5) Uani 1 1 d . . .
H13 H 0.6434 0.7046 0.7203 0.031 Uiso 1 1 calc R . .
C14 C 0.4705(4) 0.67652(17) 0.4936(3) 0.0273(5) Uani 1 1 d . . .
H14 H 0.5128 0.7240 0.4363 0.033 Uiso 1 1 calc R . .
C15 C 0.3314(4) 0.61895(18) 0.4096(3) 0.0262(5) Uani 1 1 d . . .
H15 H 0.2784 0.6270 0.2942 0.031 Uiso 1 1 calc R . .
C16 C 0.2684(4) 0.54932(18) 0.4925(3) 0.0218(5) Uani 1 1 d . . .
H16 H 0.1718 0.5103 0.4345 0.026 Uiso 1 1 calc R . .

loop_
_atom_site_aniso_label
_atom_site_aniso_U_11
_atom_site_aniso_U_22
_atom_site_aniso_U_33
_atom_site_aniso_U_23
_atom_site_aniso_U_13
_atom_site_aniso_U_12
Se1 0.0241(2) 0.0199(2) 0.0221(2) 0.00046(8) 0.01381(14) 0.00013(8)
C1 0.0155(10) 0.0222(11) 0.0167(10) -0.0006(8) 0.0064(8) -0.0005(8)
C2 0.0172(10) 0.0191(10) 0.0179(10) 0.0006(9) 0.0052(8) 0.0007(9)
C3 0.0178(11) 0.0204(12) 0.0179(12) 0.0026(7) 0.0075(9) -0.0015(7)
O2 0.0278(9) 0.0174(8) 0.0297(9) 0.0019(7) 0.0157(7) -0.0002(7)
C4 0.0291(12) 0.0188(11) 0.0288(12) 0.0042(9) 0.0115(10) -0.0024(9)
C11 0.0177(10) 0.0221(11) 0.0169(10) 0.0007(9) 0.0084(8) 0.0012(9)
C12 0.0203(11) 0.0286(12) 0.0179(10) -0.0032(9) 0.0067(9) -0.0014(10)
C13 0.0252(11) 0.0252(12) 0.0306(13) -0.0046(10) 0.0130(10) -0.0032(9)
C14 0.0341(13) 0.0226(12) 0.0324(13) 0.0064(10) 0.0222(11) 0.0057(10)
C15 0.0308(12) 0.0319(13) 0.0184(11) 0.0056(9) 0.0108(9) 0.0118(10)
C16 0.0197(11) 0.0289(11) 0.0176(11) -0.0023(10) 0.0061(9) 0.0038(10)

loop_
_atom_type_symbol
_atom_type_description
_atom_type_scat_dispersion_real
_atom_type_scat_dispersion_imag
_atom_type_scat_source
C C 0.0181 0.0091 'International Tables Vol C Tables 4.2.6.8 and 6.1.1.4'
H H 0.0000 0.0000 'International Tables Vol C Tables 4.2.6.8 and 6.1.1.4'
O O 0.0492 0.0322 'International Tables Vol C Tables 4.2.6.8 and 6.1.1.4'
Se Se -0.7943 1.1372 'International Tables Vol C Tables 4.2.6.8 and 6.1.1.4'

loop_
_geom_angle_atom_site_label_1
_geom_angle_atom_site_label_2
_geom_angle_atom_site_label_3
_geom_angle
_geom_angle_site_symmetry_1
_geom_angle_site_symmetry_3
_geom_angle_publ_flag
C11 Se1 C1 101.80(10) . . ?
C2 C1 C3 120.2(2) 3_567 . ?
C2 C1 Se1 114.67(18) 3_567 . ?
C3 C1 Se1 125.15(18) . . ?
O2 C2 C1 115.0(2) . 3_567 ?
O2 C2 C3 124.2(2) . . ?
C1 C2 C3 120.8(2) 3_567 . ?
C2 C3 C1 119.0(2) . . ?
C2 C3 H3 120.5 . . ?
C1 C3 H3 120.5 . . ?
C2 O2 C4 117.54(19) . . ?
O2 C4 H41 109.5 . . ?
O2 C4 H42 109.5 . . ?
H41 C4 H42 109.5 . . ?
O2 C4 H43 109.5 . . ?
H41 C4 H43 109.5 . . ?
H42 C4 H43 109.5 . . ?
C16 C11 C12 120.4(2) . . ?
C16 C11 Se1 118.51(18) . . ?
C12 C11 Se1 120.62(17) . . ?
C13 C12 C11 119.4(2) . . ?
C13 C12 H12 120.3 . . ?
C11 C12 H12 120.3 . . ?
C14 C13 C12 120.3(2) . . ?
C14 C13 H13 119.8 . . ?
C12 C13 H13 119.8 . . ?
C15 C14 C13 119.9(2) . . ?
C15 C14 H14 120.1 . . ?
C13 C14 H14 120.1 . . ?
C14 C15 C16 120.5(2) . . ?
C14 C15 H15 119.8 . . ?
C16 C15 H15 119.8 . . ?
C11 C16 C15 119.6(2) . . ?
C11 C16 H16 120.2 . . ?
C15 C16 H16 120.2 . . ?

loop_
_geom_bond_atom_site_label_1
_geom_bond_atom_site_label_2
_geom_bond_distance
_geom_bond_site_symmetry_2
_geom_bond_publ_flag
Se1 C11 1.919(2) . ?
Se1 C1 1.920(2) . ?
C1 C2 1.391(3) 3_567 ?
C1 C3 1.395(3) . ?
C2 O2 1.377(3) . ?
C2 C1 1.391(3) 3_567 ?
C2 C3 1.392(4) . ?
C3 H3 0.9500 . ?
O2 C4 1.427(3) . ?
C4 H41 0.9800 . ?
C4 H42 0.9800 . ?
C4 H43 0.9800 . ?
C11 C16 1.390(3) . ?
C11 C12 1.395(3) . ?
C12 C13 1.391(4) . ?
C12 H12 0.9500 . ?
C13 C14 1.390(4) . ?
C13 H13 0.9500 . ?
C14 C15 1.383(4) . ?
C14 H14 0.9500 . ?
C15 C16 1.390(4) . ?
C15 H15 0.9500 . ?
C16 H16 0.9500 . ?
